data_4311928
loop_
_publ_author_name
'Reto Dorta'
'Romano Dorta'
'Linda J. W. Shimon'
'David Milstein'

_publ_section_title
;
 New Ligand Systems Incorporating Two and Three 4,4'-Bipyridine Units.
 Characterization of Bi- and Trimetallic Rhodium and Iridium Complexes
;
_journal_name_full 'Inorganic Chemistry'
_journal_page_first 7180
_journal_page_last 7186
_journal_paper_doi 10.1021/ic049285x
_journal_volume 43
_journal_year 2004
_chemical_formula_sum 'C46 H46 B2 F8 N4 Rh2'
_chemical_formula_weight 1034.31
_space_group_IT_number 15
_symmetry_cell_setting monoclinic
_symmetry_space_group_name_Hall '-C 2yc'
_symmetry_space_group_name_H-M 'C 1 2/c 1'
_atom_sites_solution_hydrogens geom
_atom_sites_solution_primary direct
_atom_sites_solution_secondary difmap
_audit_creation_method SHELXL-97
_cell_angle_alpha 90.00
_cell_angle_beta 120.64(3)
_cell_angle_gamma 90.00
_cell_formula_units_Z 8
_cell_length_a 37.115(7)
_cell_length_b 8.313(2)
_cell_length_c 31.477(6)
_cell_measurement_temperature 293(2)
_cell_measurement_theta_max 24.0
_cell_measurement_theta_min 4.0
_cell_volume 8356(4)
_computing_structure_refinement 'SHELXL-97 (Sheldrick, 1997)'
_computing_structure_solution 'SHELXS-97 (Sheldrick, 1990)'
_diffrn_ambient_temperature 293(2)
_diffrn_measured_fraction_theta_full 0.997
_diffrn_measured_fraction_theta_max 0.997
_diffrn_measurement_device_type 'Nonius KappaCCD'
_diffrn_measurement_method 'phi and omega scans'
_diffrn_radiation_monochromator graphite
_diffrn_radiation_source 'fine-focus sealed tube'
_diffrn_radiation_type MoK\a
_diffrn_radiation_wavelength 0.71073
_diffrn_reflns_av_R_equivalents 0.0174
_diffrn_reflns_av_sigmaI/netI 0.0258
_diffrn_reflns_limit_h_max 42
_diffrn_reflns_limit_h_min -41
_diffrn_reflns_limit_k_max 0
_diffrn_reflns_limit_k_min -9
_diffrn_reflns_limit_l_max 35
_diffrn_reflns_limit_l_min -36
_diffrn_reflns_number 12643
_diffrn_reflns_theta_full 24.11
_diffrn_reflns_theta_max 24.11
_diffrn_reflns_theta_min 2.60
_exptl_absorpt_coefficient_mu 0.866
_exptl_absorpt_correction_type none
_exptl_crystal_colour orange
_exptl_crystal_density_diffrn 1.644
_exptl_crystal_density_method 'not measured'
_exptl_crystal_description prism
_exptl_crystal_F_000 4176
_exptl_crystal_size_max 0.3
_exptl_crystal_size_mid 0.1
_exptl_crystal_size_min 0.1
_refine_diff_density_max 0.641
_refine_diff_density_min -0.536
_refine_diff_density_rms 0.061
_refine_ls_extinction_method none
_refine_ls_goodness_of_fit_ref 1.031
_refine_ls_hydrogen_treatment mixed
_refine_ls_matrix_type full
_refine_ls_number_parameters 561
_refine_ls_number_reflns 6643
_refine_ls_number_restraints 0
_refine_ls_restrained_S_all 1.031
_refine_ls_R_factor_all 0.0311
_refine_ls_R_factor_gt 0.0255
_refine_ls_shift/su_max 0.001
_refine_ls_shift/su_mean 0.000
_refine_ls_structure_factor_coef Fsqd
_refine_ls_weighting_details 'calc w=1/[\s^2^(Fo^2^)+(0.0290P)^2^+19.7686P] where P=(Fo^2^+2Fc^2^)/3'
_refine_ls_weighting_scheme calc
_refine_ls_wR_factor_gt 0.0630
_refine_ls_wR_factor_ref 0.0658
_reflns_number_gt 5876
_reflns_number_total 6643
_reflns_threshold_expression >2sigma(I)
_cod_data_source_file ic049285xsi20040601_011001.cif
_cod_data_source_block m155
_cod_depositor_comments
;
The following automatic conversions were performed:

data name '_atom_site_symetry_multiplicity' was replaced with
'_atom_site_symmetry_multiplicity' as specified in the replacement
file 'data/replacement-values/replacement_tags.lst'.

Automatic conversion script
Id: cif_correct_tags 9268 2022-04-12 08:56:07Z antanas 
;
_cod_original_cell_volume 8356(3)
_cod_database_code 4311928

loop_
_symmetry_equiv_pos_as_xyz
'x, y, z'
'-x, y, -z+1/2'
'x+1/2, y+1/2, z'
'-x+1/2, y+1/2, -z+1/2'
'-x, -y, -z'
'x, -y, z-1/2'
'-x+1/2, -y+1/2, -z'
'x+1/2, -y+1/2, z-1/2'

loop_
_atom_site_label
_atom_site_type_symbol
_atom_site_fract_x
_atom_site_fract_y
_atom_site_fract_z
_atom_site_U_iso_or_equiv
_atom_site_adp_type
_atom_site_occupancy
_atom_site_symmetry_multiplicity
_atom_site_calc_flag
_atom_site_refinement_flags
_atom_site_disorder_assembly
_atom_site_disorder_group
Rh1 Rh 0.130222(6) 0.94651(2) 0.435977(8) 0.02126(7) Uani 1 1 d . . .
Rh2 Rh 0.101548(6) 0.96973(2) 0.175225(7) 0.01887(7) Uani 1 1 d . . .
C41 C 0.06827(8) 1.0307(3) 0.40931(10) 0.0233(6) Uani 1 1 d . . .
H41 H 0.0471 1.0365 0.3741 0.028 Uiso 1 1 calc R . .
C42 C 0.13475(9) 1.0145(3) 0.50394(10) 0.0236(6) Uani 1 1 d . . .
H42 H 0.1600 0.9980 0.5363 0.028 Uiso 1 1 calc R . .
C43 C 0.07471(8) 0.8942(3) 0.43770(10) 0.0249(6) Uani 1 1 d . . .
H43 H 0.0586 0.7947 0.4246 0.030 Uiso 1 1 calc R . .
C44 C 0.12812(8) 1.1505(3) 0.47489(10) 0.0249(6) Uani 1 1 d . . .
H44 H 0.1483 1.2392 0.4851 0.030 Uiso 1 1 calc R . .
C45 C 0.09118(8) 0.9541(3) 0.49075(10) 0.0244(6) Uani 1 1 d . . .
H45 H 0.0895 0.8797 0.5139 0.029 Uiso 1 1 calc R . .
C46 C 0.08060(8) 1.1754(3) 0.44403(10) 0.0258(6) Uani 1 1 d . . .
H46 H 0.0705 1.2815 0.4290 0.031 Uiso 1 1 calc R . .
C47 C 0.06778(8) 1.1160(3) 0.48065(10) 0.0265(6) Uani 1 1 d . . .
H47A H 0.0377 1.1028 0.4656 0.032 Uiso 1 1 calc R . .
H47B H 0.0786 1.1831 0.5098 0.032 Uiso 1 1 calc R . .
C51 C 0.09150(8) 0.9221(3) 0.10346(9) 0.0217(6) Uani 1 1 d . . .
H51 H 0.1118 0.9500 0.0935 0.026 Uiso 1 1 calc R . .
C52 C 0.09241(8) 0.7766(3) 0.12628(9) 0.0220(6) Uani 1 1 d . . .
H52 H 0.1133 0.6923 0.1337 0.026 Uiso 1 1 calc R . .
C53 C 0.03919(8) 1.0198(3) 0.11822(10) 0.0224(6) Uani 1 1 d . . .
H53 H 0.0235 1.1145 0.1183 0.027 Uiso 1 1 calc R . .
C54 C 0.03979(8) 0.8752(3) 0.14073(10) 0.0243(6) Uani 1 1 d . . .
H54 H 0.0246 0.8585 0.1583 0.029 Uiso 1 1 calc R . .
C55 C 0.04530(8) 0.9754(3) 0.07460(10) 0.0219(6) Uani 1 1 d . . .
H55 H 0.0373 1.0558 0.0485 0.026 Uiso 1 1 calc R . .
C56 C 0.04676(8) 0.7414(3) 0.11210(10) 0.0237(6) Uani 1 1 d . . .
H56 H 0.0400 0.6311 0.1166 0.028 Uiso 1 1 calc R . .
C57 C 0.02317(8) 0.8112(3) 0.05967(10) 0.0241(6) Uani 1 1 d . . .
H57A H -0.0068 0.8191 0.0465 0.029 Uiso 1 1 calc R . .
H57B H 0.0287 0.7530 0.0369 0.029 Uiso 1 1 calc R . .
N1 N 0.19147(7) 0.9459(2) 0.45191(8) 0.0229(5) Uani 1 1 d . . .
N2 N 0.12467(6) 0.8157(3) 0.37672(8) 0.0228(5) Uani 1 1 d . . .
C1 C 0.22436(9) 1.0105(3) 0.49237(10) 0.0274(6) Uani 1 1 d . . .
H1 H 0.2196 1.0653 0.5148 0.033 Uiso 1 1 calc R . .
C2 C 0.26482(9) 0.9981(3) 0.50168(10) 0.0277(6) Uani 1 1 d . . .
H2 H 0.2867 1.0446 0.5300 0.033 Uiso 1 1 calc R . .
C3 C 0.27291(8) 0.9173(3) 0.46923(10) 0.0255(6) Uani 1 1 d . . .
C4 C 0.23860(8) 0.8519(3) 0.42712(10) 0.0244(6) Uani 1 1 d . . .
H4 H 0.2428 0.7977 0.4042 0.029 Uiso 1 1 calc R . .
C5 C 0.19849(8) 0.8667(3) 0.41903(9) 0.0213(6) Uani 1 1 d . . .
C6 C 0.16063(8) 0.7988(3) 0.37567(9) 0.0215(6) Uani 1 1 d . . .
C7 C 0.16076(8) 0.7257(3) 0.33633(10) 0.0237(6) Uani 1 1 d . . .
H7 H 0.1858 0.7147 0.3366 0.028 Uiso 1 1 calc R . .
C8 C 0.12361(9) 0.6683(3) 0.29621(10) 0.0254(6) Uani 1 1 d . . .
C9 C 0.08721(9) 0.6843(3) 0.29828(10) 0.0283(6) Uani 1 1 d . . .
H9 H 0.0618 0.6462 0.2726 0.034 Uiso 1 1 calc R . .
C10 C 0.08905(8) 0.7571(3) 0.33877(10) 0.0273(6) Uani 1 1 d . . .
H10 H 0.0645 0.7659 0.3398 0.033 Uiso 1 1 calc R . .
C11 C 0.12297(9) 0.5926(4) 0.25250(10) 0.0313(7) Uani 1 1 d . . .
H11A H 0.0988 0.5246 0.2354 0.047 Uiso 1 1 calc R . .
H11B H 0.1479 0.5296 0.2636 0.047 Uiso 1 1 calc R . .
H11C H 0.1218 0.6754 0.2306 0.047 Uiso 1 1 calc R . .
N3 N 0.16570(6) 0.9771(2) 0.21990(8) 0.0190(5) Uani 1 1 d . . .
N4 N 0.10769(6) 1.0880(3) 0.23638(8) 0.0217(5) Uani 1 1 d . . .
C12 C 0.19344(8) 0.9239(3) 0.20767(10) 0.0231(6) Uani 1 1 d . . .
H12 H 0.1834 0.8795 0.1765 0.028 Uiso 1 1 calc R . .
C13 C 0.23611(8) 0.9321(3) 0.23928(10) 0.0232(6) Uani 1 1 d . . .
H13 H 0.2542 0.8942 0.2293 0.028 Uiso 1 1 calc R . .
C14 C 0.25182(8) 0.9971(3) 0.28592(10) 0.0210(6) Uani 1 1 d . . .
C15 C 0.22311(8) 1.0512(3) 0.29892(10) 0.0209(6) Uani 1 1 d . . .
H15 H 0.2327 1.0940 0.3302 0.025 Uiso 1 1 calc R . .
C16 C 0.18062(8) 1.0418(3) 0.26571(9) 0.0187(5) Uani 1 1 d . . .
C17 C 0.14761(8) 1.1042(3) 0.27503(9) 0.0191(5) Uani 1 1 d . . .
C18 C 0.15578(8) 1.1758(3) 0.31863(9) 0.0204(6) Uani 1 1 d . . .
H18 H 0.1832 1.1833 0.3448 0.024 Uiso 1 1 calc R . .
C19 C 0.12316(8) 1.2368(3) 0.32372(10) 0.0223(6) Uani 1 1 d . . .
C20 C 0.08276(8) 1.2213(3) 0.28393(10) 0.0259(6) Uani 1 1 d . . .
H20 H 0.0602 1.2604 0.2859 0.031 Uiso 1 1 calc R . .
C21 C 0.07627(8) 1.1473(3) 0.24128(10) 0.0253(6) Uani 1 1 d . . .
H21 H 0.0490 1.1381 0.2148 0.030 Uiso 1 1 calc R . .
C22 C 0.13212(9) 1.3166(3) 0.37078(10) 0.0270(6) Uani 1 1 d . . .
H22A H 0.1070 1.3657 0.3663 0.041 Uiso 1 1 calc R . .
H22B H 0.1532 1.3976 0.3796 0.041 Uiso 1 1 calc R . .
H22C H 0.1419 1.2379 0.3966 0.041 Uiso 1 1 calc R . .
C30 C 0.31642(8) 0.8979(4) 0.47738(10) 0.0291(6) Uani 1 1 d . . .
H30A H 0.3225 0.7843 0.4775 0.035 Uiso 1 1 calc R . .
H30B H 0.3366 0.9418 0.5094 0.035 Uiso 1 1 calc R . .
C31 C 0.32095(9) 0.9823(3) 0.43763(11) 0.0292(6) Uani 1 1 d . . .
H31A H 0.3198 1.0975 0.4417 0.035 Uiso 1 1 calc R . .
H31B H 0.2972 0.9538 0.4057 0.035 Uiso 1 1 calc R . .
C32 C 0.36099(8) 0.9433(3) 0.43755(10) 0.0239(6) Uani 1 1 d . . .
C33 C 0.39958(9) 0.9728(3) 0.47960(11) 0.0291(6) Uani 1 1 d . . .
H33 H 0.4005 1.0112 0.5079 0.035 Uiso 1 1 calc R . .
C34 C 0.43676(9) 0.9463(3) 0.48033(12) 0.0309(7) Uani 1 1 d . . .
H34 H 0.4623 0.9677 0.5087 0.037 Uiso 1 1 calc R . .
C35 C 0.43565(8) 0.8882(3) 0.43872(12) 0.0315(7) Uani 1 1 d . . .
H35 H 0.4604 0.8718 0.4387 0.038 Uiso 1 1 calc R . .
C36 C 0.39759(9) 0.8543(3) 0.39702(11) 0.0286(6) Uani 1 1 d . . .
H36 H 0.3971 0.8126 0.3693 0.034 Uiso 1 1 calc R . .
C37 C 0.35975(8) 0.8812(3) 0.39539(10) 0.0227(6) Uani 1 1 d . . .
C38 C 0.31865(8) 0.8510(3) 0.34830(10) 0.0279(6) Uani 1 1 d . . .
H38A H 0.2997 0.7955 0.3560 0.033 Uiso 1 1 calc R . .
H38B H 0.3234 0.7823 0.3267 0.033 Uiso 1 1 calc R . .
C39 C 0.29833(8) 1.0103(3) 0.32132(10) 0.0232(6) Uani 1 1 d . . .
H39A H 0.3034 1.0923 0.3457 0.028 Uiso 1 1 calc R . .
H39B H 0.3117 1.0448 0.3032 0.028 Uiso 1 1 calc R . .
F1 F 0.28673(6) 0.3365(2) 0.37375(6) 0.0421(4) Uani 1 1 d . . .
F2 F 0.27207(6) 0.5724(2) 0.39580(8) 0.0551(5) Uani 1 1 d . . .
F3 F 0.24387(6) 0.3400(3) 0.40410(7) 0.0674(7) Uani 1 1 d . . .
F4 F 0.22176(5) 0.4428(2) 0.32774(6) 0.0434(4) Uani 1 1 d . . .
B1 B 0.25593(11) 0.4247(4) 0.37505(13) 0.0319(8) Uani 1 1 d . . .
F5 F -0.00958(7) 0.5812(3) 0.31018(7) 0.0626(6) Uani 1 1 d . . .
F6 F 0.02085(6) 0.3330(2) 0.32502(7) 0.0529(5) Uani 1 1 d . . .
F7 F -0.01808(8) 0.3979(2) 0.35732(11) 0.0823(8) Uani 1 1 d . . .
F8 F 0.04339(7) 0.5223(2) 0.38445(8) 0.0723(7) Uani 1 1 d . . .
B2 B 0.00896(11) 0.4585(4) 0.34378(13) 0.0312(8) Uani 1 1 d . . .

loop_
_atom_site_aniso_label
_atom_site_aniso_U_11
_atom_site_aniso_U_22
_atom_site_aniso_U_33
_atom_site_aniso_U_23
_atom_site_aniso_U_13
_atom_site_aniso_U_12
Rh1 0.02031(12) 0.02328(12) 0.02019(13) -0.00213(8) 0.01032(10) -0.00077(8)
Rh2 0.01667(12) 0.02199(12) 0.01691(12) -0.00292(8) 0.00780(10) -0.00082(8)
C41 0.0166(13) 0.0296(15) 0.0195(15) -0.0008(11) 0.0061(12) 0.0041(11)
C42 0.0263(15) 0.0256(14) 0.0170(14) -0.0025(11) 0.0096(12) 0.0002(12)
C43 0.0191(13) 0.0262(14) 0.0300(16) -0.0037(12) 0.0129(13) -0.0035(11)
C44 0.0328(15) 0.0229(14) 0.0239(15) -0.0048(12) 0.0180(13) -0.0045(12)
C45 0.0284(15) 0.0223(14) 0.0261(15) 0.0010(11) 0.0164(13) -0.0016(11)
C46 0.0314(15) 0.0229(14) 0.0238(15) 0.0038(12) 0.0145(13) 0.0058(12)
C47 0.0281(15) 0.0267(15) 0.0263(15) -0.0024(12) 0.0151(13) 0.0015(12)
C51 0.0222(14) 0.0263(14) 0.0175(14) -0.0056(11) 0.0107(12) -0.0035(11)
C52 0.0215(14) 0.0225(14) 0.0212(14) -0.0038(11) 0.0103(12) 0.0011(11)
C53 0.0131(13) 0.0259(14) 0.0212(14) -0.0028(11) 0.0037(12) 0.0014(11)
C54 0.0178(13) 0.0309(15) 0.0233(15) -0.0051(12) 0.0098(12) -0.0049(11)
C55 0.0213(14) 0.0219(14) 0.0198(14) -0.0004(11) 0.0084(12) -0.0011(11)
C56 0.0256(14) 0.0192(13) 0.0283(15) -0.0017(11) 0.0152(13) -0.0039(11)
C57 0.0198(14) 0.0262(14) 0.0253(15) -0.0079(12) 0.0107(12) -0.0037(11)
N1 0.0245(12) 0.0241(12) 0.0210(13) 0.0002(9) 0.0122(11) -0.0011(9)
N2 0.0218(12) 0.0227(12) 0.0229(12) -0.0013(9) 0.0107(11) 0.0006(9)
C1 0.0278(16) 0.0330(15) 0.0219(15) -0.0056(12) 0.0130(13) -0.0053(13)
C2 0.0250(15) 0.0348(16) 0.0174(15) -0.0011(12) 0.0065(13) -0.0056(13)
C3 0.0237(14) 0.0231(14) 0.0260(16) 0.0083(12) 0.0101(13) 0.0018(12)
C4 0.0288(15) 0.0201(14) 0.0280(15) 0.0016(12) 0.0170(13) 0.0013(11)
C5 0.0246(14) 0.0164(13) 0.0222(14) 0.0030(11) 0.0115(12) -0.0009(11)
C6 0.0257(14) 0.0152(13) 0.0226(14) 0.0041(11) 0.0116(12) 0.0018(11)
C7 0.0295(15) 0.0183(13) 0.0274(15) 0.0036(11) 0.0175(13) 0.0014(11)
C8 0.0365(16) 0.0182(13) 0.0206(15) 0.0033(11) 0.0139(14) 0.0004(12)
C9 0.0276(15) 0.0276(15) 0.0225(15) -0.0030(12) 0.0076(13) -0.0023(12)
C10 0.0237(15) 0.0265(15) 0.0285(16) -0.0022(12) 0.0110(14) -0.0009(12)
C11 0.0382(17) 0.0311(16) 0.0236(16) -0.0027(13) 0.0150(14) -0.0046(13)
N3 0.0186(11) 0.0207(11) 0.0171(12) -0.0025(9) 0.0085(10) -0.0014(9)
N4 0.0209(12) 0.0226(11) 0.0210(12) -0.0030(9) 0.0103(10) -0.0016(9)
C12 0.0268(15) 0.0249(14) 0.0190(14) -0.0032(11) 0.0128(13) 0.0007(12)
C13 0.0234(14) 0.0238(14) 0.0265(16) -0.0015(12) 0.0158(13) 0.0015(11)
C14 0.0210(14) 0.0162(12) 0.0259(15) 0.0022(11) 0.0120(13) 0.0008(11)
C15 0.0231(14) 0.0194(13) 0.0183(14) -0.0029(10) 0.0091(12) -0.0018(11)
C16 0.0208(14) 0.0170(13) 0.0172(14) 0.0008(10) 0.0090(12) -0.0021(10)
C17 0.0205(14) 0.0162(13) 0.0225(14) 0.0012(11) 0.0124(12) -0.0016(10)
C18 0.0217(13) 0.0200(13) 0.0172(14) 0.0019(11) 0.0082(12) -0.0022(11)
C19 0.0289(15) 0.0188(13) 0.0246(15) 0.0032(11) 0.0174(13) 0.0001(11)
C20 0.0259(15) 0.0280(15) 0.0320(16) -0.0006(12) 0.0207(14) 0.0021(12)
C21 0.0177(13) 0.0302(15) 0.0274(15) -0.0024(12) 0.0111(12) -0.0003(11)
C22 0.0350(16) 0.0285(15) 0.0231(15) -0.0001(12) 0.0188(14) 0.0024(12)
C30 0.0217(14) 0.0308(15) 0.0304(16) 0.0071(13) 0.0102(13) 0.0029(12)
C31 0.0247(15) 0.0331(16) 0.0294(16) 0.0062(13) 0.0134(14) 0.0058(12)
C32 0.0193(14) 0.0181(13) 0.0320(16) 0.0051(11) 0.0115(13) 0.0025(11)
C33 0.0294(16) 0.0210(14) 0.0310(17) -0.0001(12) 0.0112(14) 0.0014(12)
C34 0.0182(14) 0.0181(14) 0.0405(19) 0.0077(13) 0.0035(14) -0.0004(11)
C35 0.0185(14) 0.0228(15) 0.052(2) 0.0132(14) 0.0176(15) 0.0048(12)
C36 0.0311(16) 0.0211(14) 0.0387(18) 0.0047(12) 0.0215(15) 0.0066(12)
C37 0.0208(14) 0.0140(13) 0.0299(16) 0.0025(11) 0.0103(13) 0.0008(11)
C38 0.0255(15) 0.0220(14) 0.0321(16) -0.0041(12) 0.0116(13) 0.0013(12)
C39 0.0220(14) 0.0247(14) 0.0242(15) -0.0027(12) 0.0127(13) 0.0000(11)
F1 0.0552(11) 0.0348(10) 0.0369(10) 0.0018(8) 0.0240(9) 0.0150(8)
F2 0.0422(11) 0.0337(10) 0.0734(15) -0.0202(10) 0.0180(11) 0.0022(8)
F3 0.0566(13) 0.1184(19) 0.0302(11) -0.0155(12) 0.0242(10) -0.0428(13)
F4 0.0336(10) 0.0618(12) 0.0314(10) -0.0001(9) 0.0142(9) 0.0022(9)
B1 0.0321(18) 0.0379(19) 0.030(2) -0.0094(15) 0.0194(17) -0.0075(15)
F5 0.0668(14) 0.0639(13) 0.0418(12) 0.0182(10) 0.0165(11) 0.0300(11)
F6 0.0551(12) 0.0581(12) 0.0551(13) -0.0036(10) 0.0350(11) 0.0175(10)
F7 0.117(2) 0.0377(11) 0.164(3) -0.0159(14) 0.123(2) -0.0124(12)
F8 0.0765(16) 0.0334(11) 0.0496(14) 0.0034(9) -0.0095(12) -0.0070(10)
B2 0.0331(19) 0.0329(19) 0.0272(19) 0.0011(15) 0.0151(16) 0.0061(15)

loop_
_atom_type_symbol
_atom_type_description
_atom_type_scat_dispersion_real
_atom_type_scat_dispersion_imag
_atom_type_scat_source
C C 0.0033 0.0016 'International Tables Vol C Tables 4.2.6.8 and 6.1.1.4'
H H 0.0000 0.0000 'International Tables Vol C Tables 4.2.6.8 and 6.1.1.4'
N N 0.0061 0.0033 'International Tables Vol C Tables 4.2.6.8 and 6.1.1.4'
B B 0.0013 0.0007 'International Tables Vol C Tables 4.2.6.8 and 6.1.1.4'
F F 0.0171 0.0103 'International Tables Vol C Tables 4.2.6.8 and 6.1.1.4'
Rh Rh -1.1178 0.9187 'International Tables Vol C Tables 4.2.6.8 and 6.1.1.4'

loop_
_geom_angle_atom_site_label_1
_geom_angle_atom_site_label_2
_geom_angle_atom_site_label_3
_geom_angle
_geom_angle_site_symmetry_1
_geom_angle_site_symmetry_3
_geom_angle_publ_flag
N1 Rh1 N2 79.03(9) . . ?
N1 Rh1 C44 102.83(10) . . ?
N2 Rh1 C44 157.41(9) . . ?
N1 Rh1 C41 158.95(9) . . ?
N2 Rh1 C41 103.04(10) . . ?
C44 Rh1 C41 67.23(11) . . ?
N1 Rh1 C43 162.18(9) . . ?
N2 Rh1 C43 105.13(10) . . ?
C44 Rh1 C43 80.09(10) . . ?
C41 Rh1 C43 38.04(10) . . ?
N1 Rh1 C42 104.04(10) . . ?
N2 Rh1 C42 163.69(9) . . ?
C44 Rh1 C42 38.32(10) . . ?
C41 Rh1 C42 79.94(11) . . ?
C43 Rh1 C42 67.19(11) . . ?
N3 Rh2 N4 79.02(8) . . ?
N3 Rh2 C54 158.63(9) . . ?
N4 Rh2 C54 103.29(9) . . ?
N3 Rh2 C53 162.50(9) . . ?
N4 Rh2 C53 104.41(10) . . ?
C54 Rh2 C53 38.16(10) . . ?
N3 Rh2 C52 102.65(9) . . ?
N4 Rh2 C52 158.95(9) . . ?
C54 Rh2 C52 67.60(10) . . ?
C53 Rh2 C52 80.41(10) . . ?
N3 Rh2 C51 104.25(9) . . ?
N4 Rh2 C51 162.17(9) . . ?
C54 Rh2 C51 80.16(10) . . ?
C53 Rh2 C51 67.33(10) . . ?
C52 Rh2 C51 38.32(10) . . ?
C43 C41 C46 107.0(2) . . ?
C43 C41 Rh1 71.32(15) . . ?
C46 C41 Rh1 96.16(16) . . ?
C44 C42 C45 106.2(2) . . ?
C44 C42 Rh1 70.15(15) . . ?
C45 C42 Rh1 96.23(17) . . ?
C41 C43 C45 106.1(2) . . ?
C41 C43 Rh1 70.64(15) . . ?
C45 C43 Rh1 96.14(16) . . ?
C42 C44 C46 106.6(2) . . ?
C42 C44 Rh1 71.54(15) . . ?
C46 C44 Rh1 96.38(16) . . ?
C42 C45 C43 100.4(2) . . ?
C42 C45 C47 100.1(2) . . ?
C43 C45 C47 100.8(2) . . ?
C41 C46 C44 100.1(2) . . ?
C41 C46 C47 100.9(2) . . ?
C44 C46 C47 100.2(2) . . ?
C46 C47 C45 94.5(2) . . ?
C52 C51 C55 106.3(2) . . ?
C52 C51 Rh2 70.78(14) . . ?
C55 C51 Rh2 96.45(16) . . ?
C51 C52 C56 106.2(2) . . ?
C51 C52 Rh2 70.90(14) . . ?
C56 C52 Rh2 95.66(15) . . ?
C54 C53 C55 106.0(2) . . ?
C54 C53 Rh2 70.89(15) . . ?
C55 C53 Rh2 96.52(16) . . ?
C53 C54 C56 106.9(2) . . ?
C53 C54 Rh2 70.94(15) . . ?
C56 C54 Rh2 96.15(15) . . ?
C57 C55 C51 100.7(2) . . ?
C57 C55 C53 100.7(2) . . ?
C51 C55 C53 99.7(2) . . ?
C57 C56 C54 100.5(2) . . ?
C57 C56 C52 100.4(2) . . ?
C54 C56 C52 100.5(2) . . ?
C56 C57 C55 94.8(2) . . ?
C1 N1 C5 118.7(2) . . ?
C1 N1 Rh1 125.72(18) . . ?
C5 N1 Rh1 115.53(17) . . ?
C10 N2 C6 118.3(2) . . ?
C10 N2 Rh1 126.24(17) . . ?
C6 N2 Rh1 115.27(17) . . ?
N1 C1 C2 122.3(2) . . ?
C3 C2 C1 120.3(3) . . ?
C2 C3 C4 117.1(2) . . ?
C2 C3 C30 123.0(3) . . ?
C4 C3 C30 119.9(2) . . ?
C5 C4 C3 121.0(2) . . ?
N1 C5 C4 120.6(2) . . ?
N1 C5 C6 115.2(2) . . ?
C4 C5 C6 124.2(2) . . ?
N2 C6 C7 121.3(2) . . ?
N2 C6 C5 114.8(2) . . ?
C7 C6 C5 123.9(2) . . ?
C6 C7 C8 120.6(2) . . ?
C9 C8 C7 117.4(2) . . ?
C9 C8 C11 121.4(3) . . ?
C7 C8 C11 121.3(2) . . ?
C10 C9 C8 119.5(3) . . ?
N2 C10 C9 122.9(2) . . ?
C12 N3 C16 118.4(2) . . ?
C12 N3 Rh2 125.62(17) . . ?
C16 N3 Rh2 116.03(16) . . ?
C21 N4 C17 118.2(2) . . ?
C21 N4 Rh2 126.17(18) . . ?
C17 N4 Rh2 115.62(16) . . ?
N3 C12 C13 122.9(2) . . ?
C12 C13 C14 119.6(2) . . ?
C13 C14 C15 117.7(2) . . ?
C13 C14 C39 121.1(2) . . ?
C15 C14 C39 121.2(2) . . ?
C16 C15 C14 120.5(2) . . ?
N3 C16 C15 121.0(2) . . ?
N3 C16 C17 114.4(2) . . ?
C15 C16 C17 124.6(2) . . ?
N4 C17 C18 121.2(2) . . ?
N4 C17 C16 114.7(2) . . ?
C18 C17 C16 124.0(2) . . ?
C17 C18 C19 120.5(2) . . ?
C20 C19 C18 117.7(2) . . ?
C20 C19 C22 121.9(2) . . ?
C18 C19 C22 120.4(2) . . ?
C21 C20 C19 119.5(2) . . ?
N4 C21 C20 122.9(3) . . ?
C3 C30 C31 111.7(2) . . ?
C30 C31 C32 114.9(2) . . ?
C33 C32 C37 119.2(2) . . ?
C33 C32 C31 119.6(3) . . ?
C37 C32 C31 121.2(2) . . ?
C34 C33 C32 121.5(3) . . ?
C35 C34 C33 119.5(3) . . ?
C34 C35 C36 119.7(3) . . ?
C35 C36 C37 121.6(3) . . ?
C36 C37 C32 118.5(2) . . ?
C36 C37 C38 120.2(2) . . ?
C32 C37 C38 121.3(2) . . ?
C37 C38 C39 111.2(2) . . ?
C14 C39 C38 113.5(2) . . ?
F1 B1 F2 108.8(2) . . ?
F1 B1 F4 110.2(2) . . ?
F2 B1 F4 110.6(3) . . ?
F1 B1 F3 107.4(3) . . ?
F2 B1 F3 110.3(3) . . ?
F4 B1 F3 109.6(2) . . ?
F7 B2 F8 109.4(3) . . ?
F7 B2 F5 110.7(3) . . ?
F8 B2 F5 107.1(3) . . ?
F7 B2 F6 107.5(3) . . ?
F8 B2 F6 110.1(3) . . ?
F5 B2 F6 112.1(3) . . ?

loop_
_geom_bond_atom_site_label_1
_geom_bond_atom_site_label_2
_geom_bond_distance
_geom_bond_site_symmetry_2
_geom_bond_publ_flag
Rh1 N1 2.063(2) . ?
Rh1 N2 2.076(2) . ?
Rh1 C44 2.117(3) . ?
Rh1 C41 2.125(3) . ?
Rh1 C43 2.133(2) . ?
Rh1 C42 2.135(3) . ?
Rh2 N3 2.059(2) . ?
Rh2 N4 2.068(2) . ?
Rh2 C54 2.125(3) . ?
Rh2 C53 2.125(3) . ?
Rh2 C52 2.129(3) . ?
Rh2 C51 2.131(2) . ?
C41 C43 1.388(4) . ?
C41 C46 1.530(4) . ?
C42 C44 1.395(4) . ?
C42 C45 1.535(4) . ?
C43 C45 1.539(4) . ?
C44 C46 1.533(4) . ?
C45 C47 1.544(4) . ?
C46 C47 1.536(4) . ?
C51 C52 1.398(4) . ?
C51 C55 1.541(4) . ?
C52 C56 1.544(4) . ?
C53 C54 1.389(4) . ?
C53 C55 1.546(4) . ?
C54 C56 1.534(4) . ?
C55 C57 1.538(4) . ?
C56 C57 1.534(4) . ?
N1 C1 1.348(4) . ?
N1 C5 1.359(3) . ?
N2 C10 1.342(3) . ?
N2 C6 1.359(3) . ?
C1 C2 1.380(4) . ?
C2 C3 1.377(4) . ?
C3 C4 1.398(4) . ?
C3 C30 1.509(4) . ?
C4 C5 1.382(4) . ?
C5 C6 1.484(4) . ?
C6 C7 1.382(4) . ?
C7 C8 1.396(4) . ?
C8 C9 1.392(4) . ?
C8 C11 1.502(4) . ?
C9 C10 1.381(4) . ?
N3 C12 1.344(3) . ?
N3 C16 1.364(3) . ?
N4 C21 1.346(3) . ?
N4 C17 1.362(3) . ?
C12 C13 1.377(4) . ?
C13 C14 1.384(4) . ?
C14 C15 1.396(4) . ?
C14 C39 1.507(4) . ?
C15 C16 1.380(4) . ?
C16 C17 1.491(3) . ?
C17 C18 1.380(4) . ?
C18 C19 1.395(3) . ?
C19 C20 1.385(4) . ?
C19 C22 1.498(4) . ?
C20 C21 1.382(4) . ?
C30 C31 1.517(4) . ?
C31 C32 1.522(4) . ?
C32 C33 1.390(4) . ?
C32 C37 1.402(4) . ?
C33 C34 1.386(4) . ?
C34 C35 1.377(4) . ?
C35 C36 1.381(4) . ?
C36 C37 1.397(4) . ?
C37 C38 1.511(4) . ?
C38 C39 1.546(4) . ?
F1 B1 1.376(4) . ?
F2 B1 1.376(4) . ?
F3 B1 1.396(4) . ?
F4 B1 1.387(4) . ?
F5 B2 1.375(4) . ?
F6 B2 1.377(4) . ?
F7 B2 1.370(4) . ?
F8 B2 1.373(4) . ?
